data_2206752
loop_
_publ_author_name
'Timofte, Tudor'
'Mudring, Anja-Verena'

_publ_section_title
;
 Indium(I) tetrachloroaluminate
;
_journal_coeditor_code MG6045
_journal_issue 9
_journal_name_full 'Acta Crystallographica Section E'
_journal_page_first i199
_journal_page_last i200
_journal_paper_doi 10.1107/S1600536805025067
_journal_volume 61
_journal_year 2005
_chemical_formula_iupac 'In Al Cl4'
_chemical_formula_moiety 'Al Cl4, In'
_chemical_formula_sum 'Al Cl4 In'
_chemical_formula_weight 283.60
_chemical_name_common 'indium(I) tetrachloroaluminate'
_chemical_name_systematic
;
indium(I) tetrachloroaluminate
;
_space_group_IT_number 62
_symmetry_cell_setting orthorhombic
_symmetry_space_group_name_Hall '-P 2ac 2n'
_symmetry_space_group_name_H-M 'P n m a'
_atom_sites_solution_primary direct
_atom_sites_solution_secondary difmap
_audit_creation_method SHELXL97
_cell_angle_alpha 90.00
_cell_angle_beta 90.00
_cell_angle_gamma 90.00
_cell_formula_units_Z 4
_cell_length_a 10.937(2)
_cell_length_b 7.0519(12)
_cell_length_c 9.2671(19)
_cell_measurement_reflns_used 4273
_cell_measurement_temperature 298(2)
_cell_measurement_theta_max 28.31
_cell_measurement_theta_min 2.76
_cell_volume 714.7(2)
_computing_cell_refinement X-AREA
_computing_data_collection 'X-AREA (Stoe & Cie, 2002)'
_computing_data_reduction 'X-RED (Stoe & Cie, 2001)'
_computing_molecular_graphics 'DIAMOND (Brandenburg, 1996)'
_computing_publication_material SHELXL97
_computing_structure_refinement 'SHELXL97 (Sheldrick, 1997)'
_computing_structure_solution 'SHELXS97 (Sheldrick, 1997)'
_diffrn_ambient_temperature 298(2)
_diffrn_measured_fraction_theta_full 0.997
_diffrn_measured_fraction_theta_max 0.997
_diffrn_measurement_device_type 'Stoe IPDS-II'
_diffrn_measurement_method '2\% \f'
_diffrn_radiation_monochromator graphite
_diffrn_radiation_source 'fine-focus sealed tube'
_diffrn_radiation_type MoK\a
_diffrn_radiation_wavelength 0.71073
_diffrn_reflns_av_R_equivalents 0.0366
_diffrn_reflns_av_sigmaI/netI 0.0141
_diffrn_reflns_limit_h_max 16
_diffrn_reflns_limit_h_min -16
_diffrn_reflns_limit_k_max 10
_diffrn_reflns_limit_k_min -8
_diffrn_reflns_limit_l_max 13
_diffrn_reflns_limit_l_min -13
_diffrn_reflns_number 22140
_diffrn_reflns_theta_full 32.22
_diffrn_reflns_theta_max 32.22
_diffrn_reflns_theta_min 2.88
_diffrn_standards_decay_% 0
_diffrn_standards_interval_count 0
_diffrn_standards_interval_time 0
_diffrn_standards_number 0
_exptl_absorpt_coefficient_mu 4.797
_exptl_absorpt_correction_T_max 0.6093
_exptl_absorpt_correction_T_min 0.3529
_exptl_absorpt_correction_type numerical
_exptl_absorpt_process_details
;
[X-RED (Stoe & Cie, 2001) and X-SHAPE (Stoe & Cie, 1999)]
;
_exptl_crystal_colour 'pale yellow'
_exptl_crystal_density_diffrn 2.636
_exptl_crystal_density_method 'not measured'
_exptl_crystal_description irregular
_exptl_crystal_F_000 520
_exptl_crystal_size_max 0.3
_exptl_crystal_size_mid 0.2
_exptl_crystal_size_min 0.1
_refine_diff_density_max 1.014
_refine_diff_density_min -0.953
_refine_ls_extinction_coef 0.017(2)
_refine_ls_extinction_expression Fc^*^=kFc[1+0.001xFc^2^\l^3^/sin(2\q)]^-1/4^
_refine_ls_extinction_method 'SHELXL97 (Sheldrick, 1997)'
_refine_ls_goodness_of_fit_ref 1.089
_refine_ls_matrix_type full
_refine_ls_number_parameters 35
_refine_ls_number_reflns 1353
_refine_ls_number_restraints 0
_refine_ls_restrained_S_all 1.089
_refine_ls_R_factor_all 0.0966
_refine_ls_R_factor_gt 0.0508
_refine_ls_shift/su_max 0.000
_refine_ls_shift/su_mean 0.000
_refine_ls_structure_factor_coef Fsqd
_refine_ls_weighting_details 'calc w = 1/[\s^2^(Fo^2^)+(0.0685P)^2^+0.8739P] where P = (Fo^2^+2Fc^2^)/3'
_refine_ls_weighting_scheme calc
_refine_ls_wR_factor_gt 0.1543
_refine_ls_wR_factor_ref 0.1738
_reflns_number_gt 720
_reflns_number_total 1353
_reflns_threshold_expression I>2\s(I)
_cod_data_source_file mg6045.cif
_cod_data_source_block I
_cod_depositor_comments
;
The following automatic conversions were performed:

'_chemical_melting_point' value 'not measured' was changed to '?' -
the value is undefined or not given.

Automatic conversion script
Id: cif_fix_values 1646 2011-03-28 12:23:43Z adriana 

The following automatic conversions were performed:

'_chemical_melting_point' value 'not measured' was changed to '?' -
the value is undefined or not given.

Automatic conversion script
Id: cif_fix_values 1715 2011-07-08 13:25:40Z adriana 
;
_cod_database_code 2206752
_cod_database_fobs_code 2206752

loop_
_symmetry_equiv_pos_as_xyz
'x, y, z'
'-x+1/2, -y, z+1/2'
'x+1/2, -y+1/2, -z+1/2'
'-x, y+1/2, -z'
'-x, -y, -z'
'x-1/2, y, -z-1/2'
'-x-1/2, y-1/2, z-1/2'
'x, -y-1/2, z'

loop_
_atom_site_label
_atom_site_fract_x
_atom_site_fract_y
_atom_site_fract_z
_atom_site_U_iso_or_equiv
_atom_site_adp_type
_atom_site_calc_flag
_atom_site_refinement_flags
_atom_site_occupancy
_atom_site_type_symbol
In 0.31448(8) 0.2500 0.68576(12) 0.1199(6) Uani d S 1 In
Cl1 0.7228(3) 0.7500 0.9474(3) 0.0952(9) Uani d S 1 Cl
Al 0.56727(19) 0.7500 0.8111(2) 0.0477(5) Uani d S 1 Al
Cl2 0.57498(15) 0.9936(2) 0.67625(16) 0.0780(5) Uani d . 1 Cl
Cl3 0.4017(3) 0.7500 0.9276(4) 0.1233(12) Uani d S 1 Cl

loop_
_atom_site_aniso_label
_atom_site_aniso_U_11
_atom_site_aniso_U_22
_atom_site_aniso_U_33
_atom_site_aniso_U_12
_atom_site_aniso_U_13
_atom_site_aniso_U_23
In 0.0668(5) 0.1646(11) 0.1284(10) 0.000 0.0027(4) 0.000
Cl1 0.0991(18) 0.1020(18) 0.0847(16) 0.000 -0.0494(14) 0.000
Al 0.0510(10) 0.0473(10) 0.0449(9) 0.000 -0.0017(8) 0.000
Cl2 0.0799(10) 0.0670(8) 0.0872(10) -0.0059(7) -0.0122(7) 0.0294(7)
Cl3 0.097(2) 0.155(3) 0.118(2) 0.000 0.0568(18) 0.000

loop_
_atom_type_symbol
_atom_type_description
_atom_type_scat_dispersion_real
_atom_type_scat_dispersion_imag
_atom_type_scat_source
Cl Cl 0.1484 0.1585 'International Tables Vol C Tables 4.2.6.8 and 6.1.1.4'
In In -0.7276 1.3100 'International Tables Vol C Tables 4.2.6.8 and 6.1.1.4'
Al Al 0.0645 0.0514 'International Tables Vol C Tables 4.2.6.8 and 6.1.1.4'

loop_
_geom_angle_atom_site_label_1
_geom_angle_atom_site_label_2
_geom_angle_atom_site_label_3
_geom_angle_site_symmetry_1
_geom_angle_site_symmetry_3
_geom_angle
_geom_angle_publ_flag
Cl3 Al Cl1 . . 112.59(16) yes
Cl3 Al Cl2 . 8_575 109.58(10) no
Cl1 Al Cl2 . 8_575 108.58(9) no
Cl3 Al Cl2 . . 109.58(10) yes
Cl1 Al Cl2 . . 108.58(9) yes
Cl2 Al Cl2 8_575 . 107.81(12) yes

loop_
_geom_bond_atom_site_label_1
_geom_bond_atom_site_label_2
_geom_bond_site_symmetry_2
_geom_bond_distance
_geom_bond_publ_flag
Al Cl1 . 2.119(3) yes
Al Cl2 8_575 2.1256(17) no
Al Cl2 . 2.1256(17) yes
Al Cl3 . 2.108(3) yes
